data_1569574
loop_
_publ_author_name
'Vasanthakumar, Aathith'
'Price, Jeffrey S.'
'Emslie, David J. H.'

_publ_section_title
;
 Rare earth dialkyl cations and monoalkyl dications supported by a rigid
 neutral pincer ligand: synthesis and ethylene polymerization.
;
_journal_issue 32
_journal_name_full 'Chemical science'
_journal_page_first 8514
_journal_page_last 8523
_journal_paper_doi 10.1039/d3sc01830j
_journal_volume 14
_journal_year 2023
_chemical_formula_moiety 'C49 H82 N6 O Sc Si2, B C24 F20, 2[C6H5F]'
_chemical_formula_sum 'C85 H92 B F22 N6 O Sc Si2'
_chemical_formula_weight 1743.59
_space_group_crystal_system triclinic
_space_group_IT_number 2
_space_group_name_Hall '-P 1'
_space_group_name_H-M_alt 'P -1'
_atom_sites_solution_hydrogens geom
_atom_sites_solution_primary direct
_audit_creation_date 2023-03-05
_audit_creation_method
;
Olex2 1.2
(compiled 2018.05.29 svn.r3508 for OlexSys, GUI svn.r5506)
;
_audit_update_record
;
2023-03-08 deposited with the CCDC.	2023-07-17 downloaded from the CCDC.
;
_cell_angle_alpha 89.917(2)
_cell_angle_beta 89.202(2)
_cell_angle_gamma 83.113(2)
_cell_formula_units_Z 2
_cell_length_a 9.8595(12)
_cell_length_b 20.303(3)
_cell_length_c 21.959(3)
_cell_measurement_reflns_used 928
_cell_measurement_temperature 100
_cell_measurement_theta_max 22.59
_cell_measurement_theta_min 2.31
_cell_volume 4363.6(10)
_computing_molecular_graphics 'Olex2 1.5 (Dolomanov et al., 2009)'
_computing_publication_material 'Olex2 1.5 (Dolomanov et al., 2009)'
_computing_structure_refinement 'SHELXL 2018/3 (Sheldrick, 2015)'
_computing_structure_solution 'SHELXS  (Sheldrick, 2008)'
_diffrn_ambient_temperature 100
_diffrn_measured_fraction_theta_full 0.999
_diffrn_measured_fraction_theta_max 0.990
_diffrn_measurement_device_type 'Bruker APEX-II CCD'
_diffrn_measurement_method '\f and \w scans'
_diffrn_radiation_type MoK\a
_diffrn_radiation_wavelength 0.71073
_diffrn_reflns_av_R_equivalents 0.0575
_diffrn_reflns_av_unetI/netI 0.0499
_diffrn_reflns_Laue_measured_fraction_full 0.999
_diffrn_reflns_Laue_measured_fraction_max 0.990
_diffrn_reflns_limit_h_max 13
_diffrn_reflns_limit_h_min -13
_diffrn_reflns_limit_k_max 26
_diffrn_reflns_limit_k_min -27
_diffrn_reflns_limit_l_max 29
_diffrn_reflns_limit_l_min -29
_diffrn_reflns_number 112271
_diffrn_reflns_point_group_measured_fraction_full 0.999
_diffrn_reflns_point_group_measured_fraction_max 0.990
_diffrn_reflns_theta_full 25.242
_diffrn_reflns_theta_max 28.323
_diffrn_reflns_theta_min 1.371
_exptl_absorpt_coefficient_mu 0.206
_exptl_absorpt_correction_T_max 0.7457
_exptl_absorpt_correction_T_min 0.6759
_exptl_absorpt_correction_type multi-scan
_exptl_absorpt_process_details
;
'SADABS-2014/4 (Bruker,2014/4) was used for absorption correction.
wR2(int) was 0.0533 before and 0.0429 after correction.
The Ratio of minimum to maximum transmission is 0.9064.
The \l/2 correction factor is 0.00150.'
;
_exptl_crystal_colour yellow
_exptl_crystal_density_diffrn 1.327
_exptl_crystal_description block
_exptl_crystal_F_000 1808
_exptl_crystal_size_max 0.4
_exptl_crystal_size_mid 0.4
_exptl_crystal_size_min 0.2
_refine_diff_density_max 1.657
_refine_diff_density_min -1.155
_refine_diff_density_rms 0.074
_refine_ls_extinction_method none
_refine_ls_goodness_of_fit_ref 1.074
_refine_ls_hydrogen_treatment constr
_refine_ls_matrix_type full
_refine_ls_number_parameters 934
_refine_ls_number_reflns 21527
_refine_ls_number_restraints 61
_refine_ls_restrained_S_all 1.078
_refine_ls_R_factor_all 0.1129
_refine_ls_R_factor_gt 0.0810
_refine_ls_shift/su_max 0.001
_refine_ls_shift/su_mean 0.000
_refine_ls_structure_factor_coef Fsqd
_refine_ls_weighting_details 'w=1/[\s^2^(Fo^2^)+(0.0509P)^2^+10.9354P] where P=(Fo^2^+2Fc^2^)/3'
_refine_ls_weighting_scheme calc
_refine_ls_wR_factor_gt 0.1777
_refine_ls_wR_factor_ref 0.1922
_reflns_Friedel_coverage 0.000
_reflns_number_gt 15188
_reflns_number_total 21527
_reflns_threshold_expression 'I > 2\s(I)'
_cod_data_source_file d3sc01830j2.cif
_cod_data_source_block XII2ScR2cation
_cod_depositor_comments 'Adding full bibliography for 1569573--1569574.cif.'
_cod_original_cell_volume 4363.5(9)
_cod_database_code 1569574
_shelx_shelxl_version_number 2016/6
_shelx_space_group_comment
;
The symmetry employed for this shelxl refinement is uniquely defined
by the following loop, which should always be used as a source of
symmetry information in preference to the above space-group names.
They are only intended as comments.
;
_shelx_estimated_absorpt_t_max 0.954
_shelx_estimated_absorpt_t_min 0.911
_olex2_refinement_description
;
1. Fixed Uiso
 At 1.2 times of:
  All C(H) groups, All C(H,H) groups
 At 1.5 times of:
  All C(H,H,H) groups
2. Restrained distances
 C60A-C59A \\sim C60-C59
 with sigma of 0.005
 C60A-F9A \\sim C60-F9 \\sim C59A-F8A \\sim C59-F8 \\sim C61A-F10A \\sim
C61-F10 \\sim C58A-F7A \\sim C58-F7
 with sigma of 0.005
 C60A-C61A \\sim C60-C61
 with sigma of 0.005
 C58A-C59A \\sim C58-C59
 with sigma of 0.005
 Si1-C45A \\sim Si1-C43A \\sim Si1-C44A \\sim Si1-C43 \\sim Si1-C44 \\sim
Si1-C45
 with sigma of 0.005
 C45A-C43A \\sim C43A-C44A \\sim C44A-C45A \\sim C45-C43 \\sim C43-C44 \\sim
C44-C45
 with sigma of 0.005
3. Uiso/Uaniso restraints and constraints
Uanis(C23A) = Uanis(C22)
Uanis(C21) = Uanis(C22A)
Uanis(C23) = Uanis(C21A)
Uanis(F9A) = Uanis(F9) = Uanis(F8A) = Uanis(F8) = Uanis(F10) = Uanis(F10A) =
Uanis(F6) = Uanis(F7) = Uanis(F7A)
Uanis(C60) = Uanis(C60A) = Uanis(C59) = Uanis(C59A) = Uanis(C58) = Uanis(C61) =
Uanis(C61A) = Uanis(C58) = Uanis(C58A)
Uanis(C45A) = Uanis(C43) = Uanis(C43A)
Uanis(C44A) = Uanis(C45) = Uanis(C44)
4. Others
 Sof(C21A)=Sof(H21D)=Sof(H21E)=Sof(H21F)=Sof(C22A)=Sof(H22D)=Sof(H22E)=
 Sof(H22F)=Sof(C23A)=Sof(H23D)=Sof(H23E)=Sof(H23F)=1-FVAR(1)
 Sof(C21)=Sof(H21A)=Sof(H21B)=Sof(H21C)=Sof(C22)=Sof(H22A)=Sof(H22B)=Sof(H22C)=
 Sof(C23)=Sof(H23A)=Sof(H23B)=Sof(H23C)=FVAR(1)
 Sof(F7A)=Sof(F8A)=Sof(F9A)=Sof(F10A)=Sof(C58A)=Sof(C59A)=Sof(C60A)=Sof(C61A)=
 1-FVAR(2)
 Sof(F7)=Sof(F8)=Sof(F9)=Sof(F10)=Sof(C58)=Sof(C59)=Sof(C60)=Sof(C61)=FVAR(2)
 Sof(C43A)=Sof(H43D)=Sof(H43E)=Sof(H43F)=Sof(C44A)=Sof(H44D)=Sof(H44E)=
 Sof(H44F)=Sof(C45A)=Sof(H45D)=Sof(H45E)=Sof(H45F)=1-FVAR(3)
 Sof(C43)=Sof(H43A)=Sof(H43B)=Sof(H43C)=Sof(C44)=Sof(H44A)=Sof(H44B)=Sof(H44C)=
 Sof(C45)=Sof(H45A)=Sof(H45B)=Sof(H45C)=FVAR(3)
5.a Ternary CH refined with riding coordinates:
 C27(H27), C30(H30), C36(H36), C39(H39)
5.b Secondary CH2 refined with riding coordinates:
 C42(H42A,H42B), C46(H46A,H46B)
5.c Me refined with riding coordinates:
 C14(H14A,H14B,H14C), C15(H15A,H15B,H15C), C17(H17A,H17B,H17C), C18(H18A,H18B,
 H18C), C19(H19A,H19B,H19C), C28(H28A,H28B,H28C), C29(H29A,H29B,H29C), C31(H31A,
 H31B,H31C), C32(H32A,H32B,H32C), C37(H37A,H37B,H37C), C38(H38A,H38B,H38C),
 C40(H40A,H40B,H40C), C41(H41A,H41B,H41C), C47(H47A,H47B,H47C), C48(H48A,H48B,
 H48C), C49(H49A,H49B,H49C), C21(H21A,H21B,H21C), C22(H22A,H22B,H22C), C23(H23A,
 H23B,H23C), C43(H43A,H43B,H43C), C44(H44A,H44B,H44C), C45(H45A,H45B,H45C),
 C21A(H21D,H21E,H21F), C22A(H22D,H22E,H22F), C23A(H23D,H23E,H23F), C43A(H43D,
 H43E,H43F), C44A(H44D,H44E,H44F), C45A(H45D,H45E,H45F)
5.d Aromatic/amide H refined with riding coordinates:
 C1(H1), C3(H3), C6(H6), C8(H8), C25(H25), C26(H26), C34(H34), C35(H35)
;
_smtbx_masks_special_details
;
A solvent mask was calculated and 215 electrons were 
found in a volume of 772\%A^3^ in 1 void per unit cell. 
This is consistent with the presence of 
2[C6H5F] per Asymmetric Unit 
which account for 200 electrons 
per unit cell.
;
_smtbx_masks_void_probe_radius 1.2
_smtbx_masks_void_truncation_radius 1.2
_olex2_submission_special_instructions 'No special instructions were received'

loop_
_space_group_symop_operation_xyz
'x, y, z'
'-x, -y, -z'

loop_
_atom_site_label
_atom_site_type_symbol
_atom_site_fract_x
_atom_site_fract_y
_atom_site_fract_z
_atom_site_U_iso_or_equiv
_atom_site_adp_type
_atom_site_occupancy
_atom_site_site_symmetry_order
_atom_site_calc_flag
_atom_site_refinement_flags_posn
_atom_site_refinement_flags_adp
_atom_site_refinement_flags_occupancy
_atom_site_disorder_assembly
_atom_site_disorder_group
Sc1 Sc -0.07354(6) 0.82043(3) 0.27268(3) 0.02070(13) Uani 1 1 d . . . . .
Si1 Si -0.18810(10) 0.85854(5) 0.43050(5) 0.0376(2) Uani 1 1 d D . . . .
Si2 Si -0.36991(11) 0.79902(5) 0.18597(5) 0.0371(2) Uani 1 1 d . . . . .
O1 O 0.0234(2) 0.79942(10) 0.17867(9) 0.0229(4) Uani 1 1 d . . . . .
N1 N 0.0444(3) 0.72191(12) 0.27283(11) 0.0225(5) Uani 1 1 d . . . . .
N2 N -0.0076(3) 0.91224(12) 0.23665(12) 0.0218(5) Uani 1 1 d . . . . .
N3 N 0.1802(3) 0.68920(13) 0.36187(13) 0.0274(6) Uani 1 1 d . . . . .
N4 N -0.0049(3) 0.64218(13) 0.34997(12) 0.0253(6) Uani 1 1 d . . . . .
N5 N 0.0630(3) 0.99331(12) 0.30673(13) 0.0264(6) Uani 1 1 d . . . . .
N6 N -0.1269(3) 1.02126(13) 0.25856(13) 0.0287(6) Uani 1 1 d . . . . .
C1 C 0.2575(4) 0.66336(18) 0.11054(17) 0.0376(8) Uani 1 1 d . . . . .
H1 H 0.305662 0.651630 0.073609 0.045 Uiso 1 1 calc R U . . .
C2 C 0.2731(4) 0.62035(18) 0.16004(18) 0.0390(8) Uani 1 1 d . . . . .
C3 C 0.2017(4) 0.63756(16) 0.21400(16) 0.0317(7) Uani 1 1 d . . . . .
H3 H 0.210758 0.607755 0.247490 0.038 Uiso 1 1 calc R U . . .
C4 C 0.1171(3) 0.69749(15) 0.22007(15) 0.0248(6) Uani 1 1 d . . . . .
C5 C 0.0537(3) 0.91255(15) 0.17809(14) 0.0227(6) Uani 1 1 d . . . . .
C6 C 0.1036(3) 0.96642(15) 0.14930(15) 0.0253(7) Uani 1 1 d . . . . .
H6 H 0.092820 1.008494 0.168809 0.030 Uiso 1 1 calc R U . . .
C7 C 0.1695(3) 0.95954(16) 0.09215(16) 0.0296(7) Uani 1 1 d . . . . .
C8 C 0.1835(4) 0.89810(17) 0.06344(16) 0.0321(7) Uani 1 1 d . . . . .
H8 H 0.227538 0.893542 0.024658 0.038 Uiso 1 1 calc R U . . .
C9 C 0.1484(4) 0.77346(17) 0.06169(15) 0.0365(8) Uani 1 1 d . . . . .
C10 C 0.1723(4) 0.72355(16) 0.11414(15) 0.0308(7) Uani 1 1 d . . . . .
C11 C 0.1050(3) 0.73814(14) 0.16878(14) 0.0242(6) Uani 1 1 d . . . . .
C12 C 0.0698(3) 0.85255(14) 0.14649(14) 0.0224(6) Uani 1 1 d . . . . .
C13 C 0.1347(3) 0.84286(16) 0.09004(14) 0.0276(7) Uani 1 1 d . . . . .
C14 C 0.2632(6) 0.7639(2) 0.01439(18) 0.0572(13) Uani 1 1 d . . . . .
H14A H 0.268735 0.719060 -0.002647 0.086 Uiso 1 1 calc R U . . .
H14B H 0.244871 0.796559 -0.018285 0.086 Uiso 1 1 calc R U . . .
H14C H 0.349961 0.769942 0.033611 0.086 Uiso 1 1 calc R U . . .
C15 C 0.0119(5) 0.7630(2) 0.0314(2) 0.0577(13) Uani 1 1 d . . . . .
H15A H -0.062243 0.769086 0.061768 0.087 Uiso 1 1 calc R U . . .
H15B H -0.006888 0.795219 -0.001589 0.087 Uiso 1 1 calc R U . . .
H15C H 0.018396 0.717911 0.014721 0.087 Uiso 1 1 calc R U . . .
C16 C 0.3678(5) 0.5538(2) 0.1568(2) 0.0579(12) Uani 1 1 d . . . . .
C17 C 0.4433(7) 0.5446(3) 0.0956(3) 0.091(2) Uani 1 1 d . . . . .
H17A H 0.376852 0.546263 0.062730 0.137 Uiso 1 1 calc R U . . .
H17B H 0.501538 0.580022 0.089913 0.137 Uiso 1 1 calc R U . . .
H17C H 0.500041 0.501474 0.094986 0.137 Uiso 1 1 calc R U . . .
C18 C 0.2797(6) 0.4967(2) 0.1659(3) 0.0675(14) Uani 1 1 d . . . . .
H18A H 0.230794 0.502106 0.205031 0.101 Uiso 1 1 calc R U . . .
H18B H 0.213623 0.497340 0.132864 0.101 Uiso 1 1 calc R U . . .
H18C H 0.338601 0.454191 0.165431 0.101 Uiso 1 1 calc R U . . .
C19 C 0.4730(5) 0.5510(2) 0.2076(3) 0.0672(14) Uani 1 1 d . . . . .
H19A H 0.425597 0.556832 0.247093 0.101 Uiso 1 1 calc R U . . .
H19B H 0.529588 0.507873 0.206642 0.101 Uiso 1 1 calc R U . . .
H19C H 0.531085 0.586421 0.201569 0.101 Uiso 1 1 calc R U . . .
C20 C 0.2302(4) 1.01976(19) 0.06380(17) 0.0385(9) Uani 1 1 d . . . . .
C24 C 0.0724(3) 0.68582(14) 0.32483(14) 0.0228(6) Uani 1 1 d . . . . .
C25 C 0.1684(4) 0.64719(16) 0.41081(15) 0.0305(7) Uani 1 1 d . . . . .
H25 H 0.230178 0.640053 0.443660 0.037 Uiso 1 1 calc R U . . .
C26 C 0.0542(4) 0.61833(16) 0.40357(15) 0.0311(7) Uani 1 1 d . . . . .
H26 H 0.020181 0.587209 0.430386 0.037 Uiso 1 1 calc R U . . .
C27 C 0.2935(3) 0.72985(17) 0.35050(17) 0.0336(8) Uani 1 1 d . . . . .
H27 H 0.269854 0.758808 0.314387 0.040 Uiso 1 1 calc R U . . .
C28 C 0.4239(4) 0.6849(2) 0.3357(2) 0.0468(10) Uani 1 1 d . . . . .
H28A H 0.498473 0.711884 0.328210 0.070 Uiso 1 1 calc R U . . .
H28B H 0.447052 0.654951 0.370032 0.070 Uiso 1 1 calc R U . . .
H28C H 0.410574 0.658757 0.299230 0.070 Uiso 1 1 calc R U . . .
C29 C 0.3118(4) 0.77430(18) 0.40494(19) 0.0415(9) Uani 1 1 d . . . . .
H29A H 0.386976 0.800636 0.396464 0.062 Uiso 1 1 calc R U . . .
H29B H 0.227337 0.804056 0.412257 0.062 Uiso 1 1 calc R U . . .
H29C H 0.332889 0.746800 0.441079 0.062 Uiso 1 1 calc R U . . .
C30 C -0.1295(4) 0.62118(18) 0.32140(18) 0.0359(8) Uani 1 1 d . . . . .
H30 H -0.176812 0.659998 0.298919 0.043 Uiso 1 1 calc R U . . .
C31 C -0.0894(5) 0.5665(3) 0.2764(2) 0.0678(15) Uani 1 1 d . . . . .
H31A H -0.171591 0.553025 0.257890 0.102 Uiso 1 1 calc R U . . .
H31B H -0.030467 0.582309 0.244619 0.102 Uiso 1 1 calc R U . . .
H31C H -0.039855 0.528493 0.297356 0.102 Uiso 1 1 calc R U . . .
C32 C -0.2268(4) 0.6007(2) 0.3701(2) 0.0487(10) Uani 1 1 d . . . . .
H32A H -0.307958 0.587032 0.350758 0.073 Uiso 1 1 calc R U . . .
H32B H -0.181153 0.563536 0.393528 0.073 Uiso 1 1 calc R U . . .
H32C H -0.254043 0.638236 0.397354 0.073 Uiso 1 1 calc R U . . .
C33 C -0.0230(3) 0.97239(14) 0.26557(14) 0.0232(6) Uani 1 1 d . . . . .
C34 C 0.0121(4) 1.05686(16) 0.32512(17) 0.0334(8) Uani 1 1 d . . . . .
H34 H 0.053114 1.083519 0.353381 0.040 Uiso 1 1 calc R U . . .
C35 C -0.1057(4) 1.07406(16) 0.29586(17) 0.0336(8) Uani 1 1 d . . . . .
H35 H -0.163569 1.114758 0.299958 0.040 Uiso 1 1 calc R U . . .
C36 C 0.1936(3) 0.95528(16) 0.32562(15) 0.0269(7) Uani 1 1 d . . . . .
H36 H 0.187801 0.907208 0.317767 0.032 Uiso 1 1 calc R U . . .
C37 C 0.3110(4) 0.97597(18) 0.28725(18) 0.0368(8) Uani 1 1 d . . . . .
H37A H 0.396895 0.950692 0.299938 0.055 Uiso 1 1 calc R U . . .
H37B H 0.295468 0.967067 0.244212 0.055 Uiso 1 1 calc R U . . .
H37C H 0.316186 1.023465 0.292888 0.055 Uiso 1 1 calc R U . . .
C38 C 0.2155(4) 0.96386(18) 0.39305(17) 0.0358(8) Uani 1 1 d . . . . .
H38A H 0.302088 0.938443 0.404679 0.054 Uiso 1 1 calc R U . . .
H38B H 0.218320 1.010932 0.402068 0.054 Uiso 1 1 calc R U . . .
H38C H 0.140258 0.947764 0.416097 0.054 Uiso 1 1 calc R U . . .
C39 C -0.2436(3) 1.01807(17) 0.21716(17) 0.0330(8) Uani 1 1 d . . . . .
H39 H -0.242537 0.971072 0.203422 0.040 Uiso 1 1 calc R U . . .
C40 C -0.2302(4) 1.0607(2) 0.16148(18) 0.0439(9) Uani 1 1 d . . . . .
H40A H -0.308194 1.057857 0.134847 0.066 Uiso 1 1 calc R U . . .
H40B H -0.228304 1.106898 0.174016 0.066 Uiso 1 1 calc R U . . .
H40C H -0.145316 1.045053 0.139458 0.066 Uiso 1 1 calc R U . . .
C41 C -0.3772(4) 1.0381(2) 0.2513(2) 0.0460(10) Uani 1 1 d . . . . .
H41A H -0.453876 1.035871 0.223767 0.069 Uiso 1 1 calc R U . . .
H41B H -0.385110 1.007769 0.285629 0.069 Uiso 1 1 calc R U . . .
H41C H -0.378858 1.083484 0.266633 0.069 Uiso 1 1 calc R U . . .
C42 C -0.0571(4) 0.8409(2) 0.37181(16) 0.0406(9) Uani 1 1 d . . . . .
H42A H 0.002999 0.802202 0.387551 0.049 Uiso 1 1 calc R U . . .
H42B H -0.002684 0.878735 0.373630 0.049 Uiso 1 1 calc R U . . .
C46 C -0.2950(3) 0.81935(19) 0.25893(17) 0.0338(8) Uani 1 1 d . . . . .
H46A H -0.325428 0.788030 0.289354 0.041 Uiso 1 1 calc R U . . .
H46B H -0.339365 0.863970 0.270573 0.041 Uiso 1 1 calc R U . . .
C47 C -0.5613(4) 0.8012(3) 0.1888(2) 0.0569(12) Uani 1 1 d . . . . .
H47A H -0.593983 0.789991 0.148676 0.085 Uiso 1 1 calc R U . . .
H47B H -0.586752 0.769072 0.218957 0.085 Uiso 1 1 calc R U . . .
H47C H -0.602780 0.845839 0.200409 0.085 Uiso 1 1 calc R U . . .
C48 C -0.2962(5) 0.7142(2) 0.1621(2) 0.0559(12) Uani 1 1 d . . . . .
H48A H -0.335795 0.703158 0.123319 0.084 Uiso 1 1 calc R U . . .
H48B H -0.196950 0.712715 0.157301 0.084 Uiso 1 1 calc R U . . .
H48C H -0.317131 0.682155 0.193252 0.084 Uiso 1 1 calc R U . . .
C49 C -0.3300(4) 0.8597(2) 0.1255(2) 0.0509(11) Uani 1 1 d . . . . .
H49A H -0.370445 0.848361 0.086971 0.076 Uiso 1 1 calc R U . . .
H49B H -0.368062 0.904642 0.137763 0.076 Uiso 1 1 calc R U . . .
H49C H -0.230755 0.857840 0.120284 0.076 Uiso 1 1 calc R U . . .
C21 C 0.3508(6) 1.0344(3) 0.1043(3) 0.0572(17) Uani 0.826(6) 1 d . . P A 1
H21A H 0.419759 0.995378 0.105011 0.086 Uiso 0.826(6) 1 calc R U P A 1
H21B H 0.391627 1.072348 0.087688 0.086 Uiso 0.826(6) 1 calc R U P A 1
H21C H 0.317032 1.044552 0.145836 0.086 Uiso 0.826(6) 1 calc R U P A 1
C22 C 0.1260(6) 1.0806(3) 0.0637(4) 0.0633(18) Uani 0.826(6) 1 d . . P A 1
H22A H 0.090522 1.089444 0.105160 0.095 Uiso 0.826(6) 1 calc R U P A 1
H22B H 0.169068 1.118785 0.048930 0.095 Uiso 0.826(6) 1 calc R U P A 1
H22C H 0.050653 1.073132 0.036883 0.095 Uiso 0.826(6) 1 calc R U P A 1
C23 C 0.2865(9) 1.0053(3) -0.0005(3) 0.078(2) Uani 0.826(6) 1 d . . P A 1
H23A H 0.354032 0.965718 0.000154 0.117 Uiso 0.826(6) 1 calc R U P A 1
H23B H 0.211655 0.997585 -0.027440 0.117 Uiso 0.826(6) 1 calc R U P A 1
H23C H 0.330070 1.043238 -0.015393 0.117 Uiso 0.826(6) 1 calc R U P A 1
C43 C -0.1060(9) 0.8742(4) 0.5049(3) 0.0419(11) Uani 0.533(9) 1 d D . P B 1
H43A H -0.176852 0.883761 0.536489 0.063 Uiso 0.533(9) 1 calc R U P B 1
H43B H -0.044229 0.834904 0.516478 0.063 Uiso 0.533(9) 1 calc R U P B 1
H43C H -0.054066 0.912275 0.500627 0.063 Uiso 0.533(9) 1 calc R U P B 1
C44 C -0.3094(8) 0.7967(4) 0.4432(4) 0.0624(17) Uani 0.533(9) 1 d D . P B 1
H44A H -0.374249 0.812215 0.475855 0.094 Uiso 0.533(9) 1 calc R U P B 1
H44B H -0.359360 0.791107 0.405667 0.094 Uiso 0.533(9) 1 calc R U P B 1
H44C H -0.258870 0.754161 0.454874 0.094 Uiso 0.533(9) 1 calc R U P B 1
C45 C -0.2851(8) 0.9389(3) 0.4056(4) 0.0624(17) Uani 0.533(9) 1 d D . P B 1
H45A H -0.358793 0.952392 0.435060 0.094 Uiso 0.533(9) 1 calc R U P B 1
H45B H -0.223093 0.973169 0.403362 0.094 Uiso 0.533(9) 1 calc R U P B 1
H45C H -0.324102 0.933252 0.365430 0.094 Uiso 0.533(9) 1 calc R U P B 1
C21A C 0.181(5) 1.0871(16) 0.0982(15) 0.078(2) Uani 0.174(6) 1 d . . P A 2
H21D H 0.080688 1.094593 0.098868 0.117 Uiso 0.174(6) 1 calc R U P A 2
H21E H 0.214142 1.084510 0.140102 0.117 Uiso 0.174(6) 1 calc R U P A 2
H21F H 0.216872 1.123940 0.077023 0.117 Uiso 0.174(6) 1 calc R U P A 2
C22A C 0.167(3) 1.0306(14) -0.0012(13) 0.0572(17) Uani 0.174(6) 1 d . . P A 2
H22D H 0.067417 1.039729 0.002639 0.086 Uiso 0.174(6) 1 calc R U P A 2
H22E H 0.203142 1.068334 -0.020883 0.086 Uiso 0.174(6) 1 calc R U P A 2
H22F H 0.191152 0.990615 -0.025783 0.086 Uiso 0.174(6) 1 calc R U P A 2
C23A C 0.373(3) 1.0064(15) 0.0615(18) 0.0633(18) Uani 0.174(6) 1 d . . P A 2
H23D H 0.412090 1.044445 0.043571 0.095 Uiso 0.174(6) 1 calc R U P A 2
H23E H 0.408200 0.998640 0.102791 0.095 Uiso 0.174(6) 1 calc R U P A 2
H23F H 0.400019 0.966938 0.036455 0.095 Uiso 0.174(6) 1 calc R U P A 2
C43A C -0.1257(11) 0.8846(5) 0.5062(3) 0.0419(11) Uani 0.467(9) 1 d D . P B 2
H43D H -0.203206 0.892942 0.534671 0.063 Uiso 0.467(9) 1 calc R U P B 2
H43E H -0.059458 0.849174 0.522213 0.063 Uiso 0.467(9) 1 calc R U P B 2
H43F H -0.081989 0.925114 0.501058 0.063 Uiso 0.467(9) 1 calc R U P B 2
C44A C -0.2469(10) 0.7740(3) 0.4417(5) 0.0624(17) Uani 0.467(9) 1 d D . P B 2
H44D H -0.319287 0.776875 0.473024 0.094 Uiso 0.467(9) 1 calc R U P B 2
H44E H -0.282276 0.759016 0.403329 0.094 Uiso 0.467(9) 1 calc R U P B 2
H44F H -0.169773 0.742422 0.454712 0.094 Uiso 0.467(9) 1 calc R U P B 2
C45A C -0.3449(7) 0.9168(4) 0.4121(4) 0.0419(11) Uani 0.467(9) 1 d D . P B 2
H45D H -0.406035 0.921595 0.447825 0.063 Uiso 0.467(9) 1 calc R U P B 2
H45E H -0.318277 0.960288 0.400952 0.063 Uiso 0.467(9) 1 calc R U P B 2
H45F H -0.392186 0.899038 0.377991 0.063 Uiso 0.467(9) 1 calc R U P B 2
F1 F 0.5496(3) 0.59395(10) 0.71661(9) 0.0451(6) Uani 1 1 d . . . . .
F2 F 0.7314(2) 0.50536(11) 0.66243(10) 0.0478(6) Uani 1 1 d . . . . .
F3 F 0.7355(2) 0.49080(9) 0.53865(10) 0.0356(5) Uani 1 1 d . . . . .
F4 F 0.55505(19) 0.57063(9) 0.47029(8) 0.0303(4) Uani 1 1 d . . . . .
F5 F 0.37329(18) 0.66036(9) 0.52314(8) 0.0265(4) Uani 1 1 d . . . . .
F6 F 0.2735(3) 0.56443(11) 0.70998(10) 0.0549(5) Uani 1 1 d . . . . .
F11 F 0.5504(2) 0.74012(10) 0.70350(11) 0.0464(6) Uani 1 1 d . . . . .
F12 F 0.6458(2) 0.85503(11) 0.67844(12) 0.0501(6) Uani 1 1 d . . . . .
F13 F 0.5418(2) 0.93201(10) 0.58495(12) 0.0477(6) Uani 1 1 d . . . . .
F14 F 0.3272(2) 0.89483(10) 0.52093(10) 0.0441(5) Uani 1 1 d . . . . .
F15 F 0.21986(19) 0.78553(9) 0.54909(9) 0.0306(4) Uani 1 1 d . . . . .
F16 F 0.2235(2) 0.56602(9) 0.58301(9) 0.0333(4) Uani 1 1 d . . . . .
F17 F -0.0260(2) 0.56030(11) 0.54316(11) 0.0470(6) Uani 1 1 d . . . . .
F18 F -0.2250(2) 0.66501(13) 0.55894(14) 0.0636(8) Uani 1 1 d . . . . .
F19 F -0.1657(2) 0.77505(12) 0.61908(14) 0.0607(7) Uani 1 1 d . . . . .
F20 F 0.0838(2) 0.78205(9) 0.66071(10) 0.0408(5) Uani 1 1 d . . . . .
C50 C 0.4450(3) 0.63030(15) 0.62284(15) 0.0253(7) Uani 1 1 d . . . . .
C51 C 0.5437(4) 0.58985(15) 0.65523(15) 0.0289(7) Uani 1 1 d . . . . .
C52 C 0.6406(4) 0.54310(16) 0.62796(16) 0.0318(7) Uani 1 1 d . . . . .
C53 C 0.6436(3) 0.53596(15) 0.56599(16) 0.0267(7) Uani 1 1 d . . . . .
C54 C 0.5525(3) 0.57618(15) 0.53138(14) 0.0243(6) Uani 1 1 d . . . . .
C55 C 0.4597(3) 0.62190(14) 0.56017(14) 0.0220(6) Uani 1 1 d . . . . .
C56 C 0.2957(4) 0.67853(17) 0.72421(16) 0.0364(8) Uani 1 1 d . . . . .
C57 C 0.2697(5) 0.61737(18) 0.74736(17) 0.0432(10) Uani 1 1 d . . . . .
C62 C 0.3758(3) 0.75746(15) 0.62992(15) 0.0248(6) Uani 1 1 d . . . . .
C63 C 0.4895(3) 0.77783(16) 0.65832(16) 0.0301(7) Uani 1 1 d . . . . .
C64 C 0.5426(3) 0.83613(17) 0.64572(18) 0.0338(8) Uani 1 1 d . . . . .
C65 C 0.4890(4) 0.87596(16) 0.59908(17) 0.0327(8) Uani 1 1 d . . . . .
C66 C 0.3804(4) 0.85683(17) 0.56718(16) 0.0305(7) Uani 1 1 d . . . . .
C67 C 0.3274(3) 0.79883(15) 0.58306(15) 0.0250(6) Uani 1 1 d . . . . .
C68 C 0.1705(3) 0.67626(15) 0.62226(15) 0.0264(7) Uani 1 1 d . . . . .
C69 C 0.1326(3) 0.62053(16) 0.59302(15) 0.0287(7) Uani 1 1 d . . . . .
C70 C 0.0024(4) 0.61573(18) 0.57212(17) 0.0368(8) Uani 1 1 d . . . . .
C71 C -0.0973(4) 0.6678(2) 0.5796(2) 0.0425(9) Uani 1 1 d . . . . .
C72 C -0.0676(4) 0.72315(18) 0.6099(2) 0.0411(9) Uani 1 1 d . . . . .
C73 C 0.0624(4) 0.72584(16) 0.63058(17) 0.0335(8) Uani 1 1 d . . . . .
B1 B 0.3231(4) 0.68575(17) 0.65014(17) 0.0263(7) Uani 1 1 d . . . . .
F7 F 0.1942(5) 0.5457(2) 0.8242(2) 0.0549(5) Uani 0.629(3) 1 d D . P C 1
F8 F 0.1632(6) 0.64936(17) 0.90514(15) 0.0549(5) Uani 0.629(3) 1 d D . P C 1
F9 F 0.2035(6) 0.77327(17) 0.86453(16) 0.0549(5) Uani 0.629(3) 1 d D . P C 1
F10 F 0.2897(10) 0.7915(5) 0.7529(5) 0.0549(5) Uani 0.629(3) 1 d D . P C 1
C58 C 0.2219(13) 0.6067(3) 0.8062(3) 0.0578(19) Uani 0.629(3) 1 d D . P C 1
C59 C 0.2020(10) 0.6588(3) 0.8466(2) 0.0578(19) Uani 0.629(3) 1 d D . P C 1
C60 C 0.2233(10) 0.7206(2) 0.8263(3) 0.0578(19) Uani 0.629(3) 1 d D . P C 1
C61 C 0.275(3) 0.7277(6) 0.7675(3) 0.0578(19) Uani 0.629(3) 1 d D . P C 1
F7A F 0.2505(9) 0.5438(4) 0.8308(4) 0.0549(5) Uani 0.371(3) 1 d D . P C 2
F8A F 0.2701(10) 0.6416(3) 0.9112(3) 0.0549(5) Uani 0.371(3) 1 d D . P C 2
F9A F 0.3073(10) 0.7657(3) 0.8694(3) 0.0549(5) Uani 0.371(3) 1 d D . P C 2
F10A F 0.3109(17) 0.7922(8) 0.7504(8) 0.0549(5) Uani 0.371(3) 1 d D . P C 2
C58A C 0.264(2) 0.6053(4) 0.8094(5) 0.0578(19) Uani 0.371(3) 1 d D . P C 2
C59A C 0.2849(18) 0.6537(5) 0.8508(3) 0.0578(19) Uani 0.371(3) 1 d D . P C 2
C60A C 0.2942(18) 0.7164(4) 0.8292(4) 0.0578(19) Uani 0.371(3) 1 d D . P C 2
C61A C 0.292(6) 0.7294(11) 0.7667(5) 0.0578(19) Uani 0.371(3) 1 d D . P C 2

loop_
_atom_site_aniso_label
_atom_site_aniso_U_11
_atom_site_aniso_U_22
_atom_site_aniso_U_33
_atom_site_aniso_U_23
_atom_site_aniso_U_13
_atom_site_aniso_U_12
Sc1 0.0213(3) 0.0195(3) 0.0226(3) 0.0030(2) -0.0023(2) -0.0076(2)
Si1 0.0340(5) 0.0481(6) 0.0266(5) -0.0001(4) 0.0006(4) 0.0116(4)
Si2 0.0337(5) 0.0397(6) 0.0411(6) 0.0114(4) -0.0137(4) -0.0160(4)
O1 0.0306(12) 0.0149(10) 0.0240(11) 0.0045(8) -0.0052(9) -0.0055(8)
N1 0.0263(13) 0.0201(12) 0.0216(13) 0.0033(10) -0.0043(10) -0.0047(10)
N2 0.0211(12) 0.0171(12) 0.0279(14) 0.0006(10) -0.0002(10) -0.0050(10)
N3 0.0292(14) 0.0237(13) 0.0308(15) 0.0092(11) -0.0094(11) -0.0080(11)
N4 0.0276(14) 0.0212(13) 0.0282(14) 0.0074(11) -0.0044(11) -0.0069(10)
N5 0.0270(14) 0.0178(12) 0.0351(15) -0.0027(11) -0.0049(11) -0.0046(10)
N6 0.0242(14) 0.0204(13) 0.0407(16) -0.0015(11) -0.0041(12) 0.0005(10)
C1 0.049(2) 0.0317(19) 0.0313(19) -0.0024(15) 0.0018(16) -0.0033(16)
C2 0.048(2) 0.0267(18) 0.041(2) 0.0001(15) -0.0019(17) 0.0008(16)
C3 0.0375(19) 0.0230(16) 0.0343(19) 0.0079(14) -0.0057(15) -0.0023(14)
C4 0.0274(16) 0.0204(14) 0.0280(16) 0.0024(12) -0.0075(13) -0.0073(12)
C5 0.0197(14) 0.0220(14) 0.0269(16) 0.0042(12) -0.0040(12) -0.0044(11)
C6 0.0249(15) 0.0156(14) 0.0353(18) 0.0041(12) -0.0054(13) -0.0019(11)
C7 0.0306(17) 0.0264(16) 0.0330(18) 0.0142(14) -0.0056(14) -0.0080(13)
C8 0.0366(19) 0.0344(18) 0.0249(17) 0.0101(14) 0.0002(14) -0.0029(15)
C9 0.058(2) 0.0286(18) 0.0220(17) 0.0017(14) -0.0055(16) -0.0024(16)
C10 0.046(2) 0.0240(16) 0.0241(17) -0.0009(13) -0.0078(14) -0.0095(14)
C11 0.0308(16) 0.0166(14) 0.0258(16) 0.0014(12) -0.0071(13) -0.0044(12)
C12 0.0278(16) 0.0179(14) 0.0228(15) 0.0065(11) -0.0067(12) -0.0072(12)
C13 0.0371(18) 0.0247(16) 0.0211(16) 0.0025(12) -0.0062(13) -0.0034(13)
C14 0.100(4) 0.040(2) 0.028(2) 0.0015(17) 0.012(2) 0.003(2)
C15 0.095(4) 0.036(2) 0.044(2) 0.0054(18) -0.038(2) -0.010(2)
C16 0.073(3) 0.036(2) 0.061(3) 0.006(2) 0.011(2) 0.010(2)
C17 0.111(5) 0.055(3) 0.094(4) 0.013(3) 0.035(4) 0.040(3)
C18 0.094(4) 0.036(2) 0.070(3) 0.000(2) -0.005(3) 0.006(2)
C19 0.060(3) 0.040(2) 0.096(4) 0.015(3) -0.007(3) 0.018(2)
C20 0.042(2) 0.038(2) 0.039(2) 0.0181(16) -0.0009(16) -0.0165(16)
C24 0.0295(16) 0.0161(13) 0.0236(15) 0.0018(11) -0.0042(12) -0.0061(12)
C25 0.0394(19) 0.0272(16) 0.0258(17) 0.0094(13) -0.0076(14) -0.0071(14)
C26 0.0385(19) 0.0274(17) 0.0275(17) 0.0110(13) -0.0032(14) -0.0039(14)
C27 0.0266(17) 0.0352(18) 0.041(2) 0.0128(15) -0.0113(15) -0.0124(14)
C28 0.036(2) 0.052(2) 0.054(3) 0.005(2) -0.0020(18) -0.0125(18)
C29 0.042(2) 0.0317(19) 0.054(2) 0.0070(17) -0.0195(18) -0.0134(16)
C30 0.0341(19) 0.0298(18) 0.047(2) 0.0118(16) -0.0118(16) -0.0140(14)
C31 0.064(3) 0.085(4) 0.065(3) -0.030(3) 0.013(2) -0.051(3)
C32 0.031(2) 0.047(2) 0.069(3) 0.000(2) 0.0070(19) -0.0088(17)
C33 0.0226(15) 0.0186(14) 0.0294(16) 0.0017(12) 0.0010(12) -0.0064(11)
C34 0.0379(19) 0.0199(15) 0.043(2) -0.0082(14) -0.0056(16) -0.0062(14)
C35 0.0337(18) 0.0180(15) 0.048(2) -0.0102(14) -0.0047(16) 0.0006(13)
C36 0.0245(16) 0.0216(15) 0.0355(18) -0.0018(13) -0.0057(13) -0.0056(12)
C37 0.0267(17) 0.0343(19) 0.050(2) 0.0015(16) -0.0017(16) -0.0049(14)
C38 0.0365(19) 0.0313(18) 0.040(2) -0.0011(15) -0.0098(16) -0.0065(15)
C39 0.0257(17) 0.0249(16) 0.048(2) -0.0043(15) -0.0121(15) 0.0000(13)
C40 0.034(2) 0.059(3) 0.038(2) -0.0029(18) -0.0044(16) 0.0009(18)
C41 0.0265(18) 0.055(2) 0.056(3) 0.015(2) -0.0054(17) -0.0028(17)
C42 0.0339(19) 0.063(3) 0.0284(19) -0.0055(17) 0.0025(15) -0.0224(18)
C46 0.0244(17) 0.0393(19) 0.040(2) 0.0060(16) -0.0049(14) -0.0123(14)
C47 0.037(2) 0.069(3) 0.068(3) 0.016(2) -0.019(2) -0.019(2)
C48 0.069(3) 0.048(3) 0.055(3) 0.002(2) -0.018(2) -0.022(2)
C49 0.048(2) 0.055(3) 0.052(3) 0.023(2) -0.017(2) -0.016(2)
C21 0.042(3) 0.058(3) 0.076(4) 0.035(3) -0.014(3) -0.024(2)
C22 0.055(3) 0.045(3) 0.091(5) 0.043(3) 0.000(3) -0.014(3)
C23 0.130(7) 0.064(4) 0.049(3) 0.014(3) 0.030(4) -0.051(4)
C43 0.040(3) 0.045(3) 0.0348(19) -0.0075(17) 0.0061(18) 0.019(2)
C44 0.039(4) 0.105(5) 0.044(3) 0.005(3) 0.002(3) -0.015(3)
C45 0.039(4) 0.105(5) 0.044(3) 0.005(3) 0.002(3) -0.015(3)
C21A 0.130(7) 0.064(4) 0.049(3) 0.014(3) 0.030(4) -0.051(4)
C22A 0.042(3) 0.058(3) 0.076(4) 0.035(3) -0.014(3) -0.024(2)
C23A 0.055(3) 0.045(3) 0.091(5) 0.043(3) 0.000(3) -0.014(3)
C43A 0.040(3) 0.045(3) 0.0348(19) -0.0075(17) 0.0061(18) 0.019(2)
C44A 0.039(4) 0.105(5) 0.044(3) 0.005(3) 0.002(3) -0.015(3)
C45A 0.040(3) 0.045(3) 0.0348(19) -0.0075(17) 0.0061(18) 0.019(2)
F1 0.0697(16) 0.0328(11) 0.0291(11) -0.0004(9) -0.0173(10) 0.0105(10)
F2 0.0599(15) 0.0339(12) 0.0449(13) 0.0026(10) -0.0178(11) 0.0164(10)
F3 0.0354(11) 0.0220(9) 0.0469(12) 0.0015(8) 0.0043(9) 0.0057(8)
F4 0.0330(10) 0.0299(10) 0.0278(10) -0.0003(8) 0.0042(8) -0.0034(8)
F5 0.0275(9) 0.0252(9) 0.0261(9) 0.0034(7) -0.0053(7) 0.0008(7)
F6 0.1067(16) 0.0280(6) 0.0309(6) 0.0001(5) 0.0072(9) -0.0125(9)
F11 0.0555(14) 0.0319(11) 0.0521(14) -0.0001(10) -0.0319(11) -0.0024(10)
F12 0.0353(12) 0.0377(12) 0.0784(17) -0.0214(12) -0.0155(11) -0.0073(9)
F13 0.0436(13) 0.0272(11) 0.0749(17) -0.0014(11) 0.0100(11) -0.0163(9)
F14 0.0582(14) 0.0289(11) 0.0459(13) 0.0157(9) -0.0043(11) -0.0082(10)
F15 0.0328(10) 0.0256(9) 0.0342(11) 0.0063(8) -0.0086(8) -0.0056(8)
F16 0.0385(11) 0.0227(9) 0.0398(11) -0.0081(8) 0.0059(9) -0.0087(8)
F17 0.0474(13) 0.0444(13) 0.0543(14) -0.0034(11) -0.0024(11) -0.0266(11)
F18 0.0322(12) 0.0620(16) 0.101(2) 0.0230(15) -0.0137(13) -0.0236(11)
F19 0.0333(12) 0.0385(13) 0.108(2) 0.0128(13) 0.0104(13) 0.0044(10)
F20 0.0431(12) 0.0226(10) 0.0560(14) -0.0055(9) 0.0121(10) -0.0032(9)
C50 0.0300(16) 0.0174(14) 0.0291(17) 0.0001(12) -0.0062(13) -0.0052(12)
C51 0.0417(19) 0.0200(15) 0.0247(16) -0.0007(12) -0.0085(14) -0.0016(13)
C52 0.0358(19) 0.0200(15) 0.039(2) 0.0040(14) -0.0103(15) 0.0010(13)
C53 0.0253(16) 0.0172(14) 0.0373(19) -0.0001(13) -0.0015(13) -0.0009(12)
C54 0.0262(16) 0.0211(15) 0.0270(16) 0.0014(12) -0.0001(12) -0.0085(12)
C55 0.0234(15) 0.0152(13) 0.0282(16) 0.0037(11) -0.0048(12) -0.0046(11)
C56 0.059(2) 0.0238(17) 0.0262(18) 0.0007(13) -0.0027(16) -0.0019(16)
C57 0.078(3) 0.0231(17) 0.0280(19) -0.0022(14) 0.0032(18) -0.0053(18)
C62 0.0277(16) 0.0171(14) 0.0290(17) -0.0010(12) -0.0027(13) 0.0002(12)
C63 0.0323(18) 0.0226(15) 0.0343(18) -0.0048(13) -0.0099(14) 0.0034(13)
C64 0.0253(17) 0.0273(17) 0.049(2) -0.0097(15) -0.0036(15) -0.0034(13)
C65 0.0314(18) 0.0216(16) 0.047(2) -0.0041(14) 0.0091(15) -0.0106(13)
C66 0.0330(18) 0.0282(17) 0.0299(18) 0.0049(14) 0.0023(14) -0.0030(14)
C67 0.0232(15) 0.0231(15) 0.0285(17) -0.0004(12) -0.0017(12) -0.0020(12)
C68 0.0310(17) 0.0227(15) 0.0260(16) 0.0029(12) 0.0034(13) -0.0061(13)
C69 0.0339(18) 0.0235(16) 0.0294(17) 0.0029(13) 0.0059(14) -0.0075(13)
C70 0.040(2) 0.0352(19) 0.039(2) 0.0035(16) 0.0018(16) -0.0203(16)
C71 0.0297(19) 0.041(2) 0.060(3) 0.0175(19) -0.0042(17) -0.0169(16)
C72 0.0303(19) 0.0285(18) 0.063(3) 0.0096(17) 0.0121(17) 0.0001(14)
C73 0.0347(19) 0.0220(16) 0.045(2) 0.0033(14) 0.0060(16) -0.0081(14)
B1 0.037(2) 0.0174(16) 0.0240(18) -0.0013(13) -0.0040(15) -0.0012(14)
F7 0.1067(16) 0.0280(6) 0.0309(6) 0.0001(5) 0.0072(9) -0.0125(9)
F8 0.1067(16) 0.0280(6) 0.0309(6) 0.0001(5) 0.0072(9) -0.0125(9)
F9 0.1067(16) 0.0280(6) 0.0309(6) 0.0001(5) 0.0072(9) -0.0125(9)
F10 0.1067(16) 0.0280(6) 0.0309(6) 0.0001(5) 0.0072(9) -0.0125(9)
C58 0.119(6) 0.0276(11) 0.0277(11) 0.0014(9) 0.0033(17) -0.0115(18)
C59 0.119(6) 0.0276(11) 0.0277(11) 0.0014(9) 0.0033(17) -0.0115(18)
C60 0.119(6) 0.0276(11) 0.0277(11) 0.0014(9) 0.0033(17) -0.0115(18)
C61 0.119(6) 0.0276(11) 0.0277(11) 0.0014(9) 0.0033(17) -0.0115(18)
F7A 0.1067(16) 0.0280(6) 0.0309(6) 0.0001(5) 0.0072(9) -0.0125(9)
F8A 0.1067(16) 0.0280(6) 0.0309(6) 0.0001(5) 0.0072(9) -0.0125(9)
F9A 0.1067(16) 0.0280(6) 0.0309(6) 0.0001(5) 0.0072(9) -0.0125(9)
F10A 0.1067(16) 0.0280(6) 0.0309(6) 0.0001(5) 0.0072(9) -0.0125(9)
C58A 0.119(6) 0.0276(11) 0.0277(11) 0.0014(9) 0.0033(17) -0.0115(18)
C59A 0.119(6) 0.0276(11) 0.0277(11) 0.0014(9) 0.0033(17) -0.0115(18)
C60A 0.119(6) 0.0276(11) 0.0277(11) 0.0014(9) 0.0033(17) -0.0115(18)
C61A 0.119(6) 0.0276(11) 0.0277(11) 0.0014(9) 0.0033(17) -0.0115(18)

loop_
_atom_type_symbol
_atom_type_description
_atom_type_scat_dispersion_real
_atom_type_scat_dispersion_imag
_atom_type_scat_source
C C 0.0033 0.0016 'International Tables Vol C Tables 4.2.6.8 and 6.1.1.4'
H H 0.0000 0.0000 'International Tables Vol C Tables 4.2.6.8 and 6.1.1.4'
B B 0.0013 0.0007 'International Tables Vol C Tables 4.2.6.8 and 6.1.1.4'
F F 0.0171 0.0103 'International Tables Vol C Tables 4.2.6.8 and 6.1.1.4'
N N 0.0061 0.0033 'International Tables Vol C Tables 4.2.6.8 and 6.1.1.4'
O O 0.0106 0.0060 'International Tables Vol C Tables 4.2.6.8 and 6.1.1.4'
Sc Sc 0.2519 0.3716 'International Tables Vol C Tables 4.2.6.8 and 6.1.1.4'
Si Si 0.0817 0.0704 'International Tables Vol C Tables 4.2.6.8 and 6.1.1.4'

loop_
_geom_angle_atom_site_label_1
_geom_angle_atom_site_label_2
_geom_angle_atom_site_label_3
_geom_angle
_geom_angle_site_symmetry_1
_geom_angle_site_symmetry_3
_geom_angle_publ_flag
N1 Sc1 O1 70.82(8) . . ?
N1 Sc1 C42 96.90(14) . . ?
N1 Sc1 C46 114.13(12) . . ?
N2 Sc1 O1 71.26(9) . . ?
N2 Sc1 N1 126.94(10) . . ?
N2 Sc1 C42 98.86(13) . . ?
N2 Sc1 C46 110.43(12) . . ?
C42 Sc1 O1 151.18(11) . . ?
C46 Sc1 O1 104.76(11) . . ?
C46 Sc1 C42 104.06(14) . . ?
C42 Si1 C43 109.6(3) . . ?
C42 Si1 C44 117.8(4) . . ?
C42 Si1 C45 103.9(3) . . ?
C42 Si1 C43A 115.4(4) . . ?
C42 Si1 C44A 101.3(4) . . ?
C42 Si1 C45A 118.6(3) . . ?
C44 Si1 C43 108.5(2) . . ?
C44 Si1 C45 109.2(2) . . ?
C45 Si1 C43 107.3(2) . . ?
C43A Si1 C44A 106.9(2) . . ?
C43A Si1 C45A 107.2(2) . . ?
C45A Si1 C44A 106.3(2) . . ?
C46 Si2 C47 113.9(2) . . ?
C46 Si2 C48 109.13(19) . . ?
C46 Si2 C49 110.31(18) . . ?
C48 Si2 C47 107.9(2) . . ?
C48 Si2 C49 108.9(2) . . ?
C49 Si2 C47 106.6(2) . . ?
C11 O1 Sc1 118.56(17) . . ?
C12 O1 Sc1 118.07(18) . . ?
C12 O1 C11 113.5(2) . . ?
C4 N1 Sc1 120.40(19) . . ?
C24 N1 Sc1 123.1(2) . . ?
C24 N1 C4 115.5(3) . . ?
C5 N2 Sc1 119.75(19) . . ?
C33 N2 Sc1 125.6(2) . . ?
C33 N2 C5 114.6(2) . . ?
C24 N3 C25 108.5(3) . . ?
C24 N3 C27 125.4(3) . . ?
C25 N3 C27 126.1(3) . . ?
C24 N4 C26 109.0(3) . . ?
C24 N4 C30 124.3(3) . . ?
C26 N4 C30 126.6(3) . . ?
C33 N5 C34 108.5(3) . . ?
C33 N5 C36 124.9(3) . . ?
C34 N5 C36 126.6(3) . . ?
C33 N6 C35 108.9(3) . . ?
C33 N6 C39 124.7(3) . . ?
C35 N6 C39 126.4(3) . . ?
C2 C1 H1 119.4 . . ?
C2 C1 C10 121.3(3) . . ?
C10 C1 H1 119.4 . . ?
C1 C2 C3 119.2(3) . . ?
C1 C2 C16 121.8(4) . . ?
C3 C2 C16 119.0(3) . . ?
C2 C3 H3 119.2 . . ?
C2 C3 C4 121.6(3) . . ?
C4 C3 H3 119.2 . . ?
C3 C4 N1 127.1(3) . . ?
C11 C4 N1 116.5(3) . . ?
C11 C4 C3 116.4(3) . . ?
C6 C5 N2 126.7(3) . . ?
C12 C5 N2 116.7(3) . . ?
C12 C5 C6 116.6(3) . . ?
C5 C6 H6 119.3 . . ?
C5 C6 C7 121.3(3) . . ?
C7 C6 H6 119.3 . . ?
C6 C7 C20 119.3(3) . . ?
C8 C7 C6 119.1(3) . . ?
C8 C7 C20 121.5(3) . . ?
C7 C8 H8 119.1 . . ?
C7 C8 C13 121.8(3) . . ?
C13 C8 H8 119.1 . . ?
C10 C9 C15 108.0(3) . . ?
C13 C9 C10 106.9(3) . . ?
C13 C9 C15 108.9(3) . . ?
C14 C9 C10 111.6(3) . . ?
C14 C9 C13 111.9(3) . . ?
C14 C9 C15 109.3(4) . . ?
C1 C10 C9 124.6(3) . . ?
C11 C10 C1 117.0(3) . . ?
C11 C10 C9 118.4(3) . . ?
C4 C11 O1 113.7(3) . . ?
C10 C11 O1 121.6(3) . . ?
C10 C11 C4 124.5(3) . . ?
C5 C12 O1 114.2(3) . . ?
C13 C12 O1 121.2(3) . . ?
C13 C12 C5 124.5(3) . . ?
C8 C13 C9 124.8(3) . . ?
C12 C13 C8 116.6(3) . . ?
C12 C13 C9 118.6(3) . . ?
C9 C14 H14A 109.5 . . ?
C9 C14 H14B 109.5 . . ?
C9 C14 H14C 109.5 . . ?
H14A C14 H14B 109.5 . . ?
H14A C14 H14C 109.5 . . ?
H14B C14 H14C 109.5 . . ?
C9 C15 H15A 109.5 . . ?
C9 C15 H15B 109.5 . . ?
C9 C15 H15C 109.5 . . ?
H15A C15 H15B 109.5 . . ?
H15A C15 H15C 109.5 . . ?
H15B C15 H15C 109.5 . . ?
C17 C16 C2 112.0(4) . . ?
C17 C16 C18 108.8(5) . . ?
C17 C16 C19 108.8(5) . . ?
C18 C16 C2 108.5(4) . . ?
C19 C16 C2 109.8(4) . . ?
C19 C16 C18 108.9(4) . . ?
C16 C17 H17A 109.5 . . ?
C16 C17 H17B 109.5 . . ?
C16 C17 H17C 109.5 . . ?
H17A C17 H17B 109.5 . . ?
H17A C17 H17C 109.5 . . ?
H17B C17 H17C 109.5 . . ?
C16 C18 H18A 109.5 . . ?
C16 C18 H18B 109.5 . . ?
C16 C18 H18C 109.5 . . ?
H18A C18 H18B 109.5 . . ?
H18A C18 H18C 109.5 . . ?
H18B C18 H18C 109.5 . . ?
C16 C19 H19A 109.5 . . ?
C16 C19 H19B 109.5 . . ?
C16 C19 H19C 109.5 . . ?
H19A C19 H19B 109.5 . . ?
H19A C19 H19C 109.5 . . ?
H19B C19 H19C 109.5 . . ?
C7 C20 C21 107.3(3) . . ?
C7 C20 C21A 112.7(10) . . ?
C7 C20 C22A 106.7(9) . . ?
C22 C20 C7 111.1(3) . . ?
C22 C20 C21 108.1(4) . . ?
C22 C20 C23 110.2(5) . . ?
C23 C20 C7 112.2(4) . . ?
C23 C20 C21 107.8(5) . . ?
C22A C20 C21A 103.7(19) . . ?
C23A C20 C7 109.3(10) . . ?
C23A C20 C21A 112(2) . . ?
C23A C20 C22A 112.3(19) . . ?
N3 C24 N1 126.3(3) . . ?
N4 C24 N1 126.3(3) . . ?
N4 C24 N3 107.3(3) . . ?
N3 C25 H25 126.1 . . ?
C26 C25 N3 107.7(3) . . ?
C26 C25 H25 126.1 . . ?
N4 C26 H26 126.3 . . ?
C25 C26 N4 107.4(3) . . ?
C25 C26 H26 126.3 . . ?
N3 C27 H27 108.3 . . ?
N3 C27 C28 109.7(3) . . ?
N3 C27 C29 110.9(3) . . ?
C28 C27 H27 108.3 . . ?
C28 C27 C29 111.4(3) . . ?
C29 C27 H27 108.3 . . ?
C27 C28 H28A 109.5 . . ?
C27 C28 H28B 109.5 . . ?
C27 C28 H28C 109.5 . . ?
H28A C28 H28B 109.5 . . ?
H28A C28 H28C 109.5 . . ?
H28B C28 H28C 109.5 . . ?
C27 C29 H29A 109.5 . . ?
C27 C29 H29B 109.5 . . ?
C27 C29 H29C 109.5 . . ?
H29A C29 H29B 109.5 . . ?
H29A C29 H29C 109.5 . . ?
H29B C29 H29C 109.5 . . ?
N4 C30 H30 108.2 . . ?
N4 C30 C31 110.0(3) . . ?
N4 C30 C32 110.3(3) . . ?
C31 C30 H30 108.2 . . ?
C31 C30 C32 111.9(3) . . ?
C32 C30 H30 108.2 . . ?
C30 C31 H31A 109.5 . . ?
C30 C31 H31B 109.5 . . ?
C30 C31 H31C 109.5 . . ?
H31A C31 H31B 109.5 . . ?
H31A C31 H31C 109.5 . . ?
H31B C31 H31C 109.5 . . ?
C30 C32 H32A 109.5 . . ?
C30 C32 H32B 109.5 . . ?
C30 C32 H32C 109.5 . . ?
H32A C32 H32B 109.5 . . ?
H32A C32 H32C 109.5 . . ?
H32B C32 H32C 109.5 . . ?
N5 C33 N2 126.1(3) . . ?
N6 C33 N2 126.3(3) . . ?
N6 C33 N5 107.6(3) . . ?
N5 C34 H34 126.1 . . ?
C35 C34 N5 107.8(3) . . ?
C35 C34 H34 126.1 . . ?
N6 C35 H35 126.4 . . ?
C34 C35 N6 107.2(3) . . ?
C34 C35 H35 126.4 . . ?
N5 C36 H36 108.0 . . ?
N5 C36 C37 109.9(3) . . ?
N5 C36 C38 110.6(3) . . ?
C37 C36 H36 108.0 . . ?
C38 C36 H36 108.0 . . ?
C38 C36 C37 112.2(3) . . ?
C36 C37 H37A 109.5 . . ?
C36 C37 H37B 109.5 . . ?
C36 C37 H37C 109.5 . . ?
H37A C37 H37B 109.5 . . ?
H37A C37 H37C 109.5 . . ?
H37B C37 H37C 109.5 . . ?
C36 C38 H38A 109.5 . . ?
C36 C38 H38B 109.5 . . ?
C36 C38 H38C 109.5 . . ?
H38A C38 H38B 109.5 . . ?
H38A C38 H38C 109.5 . . ?
H38B C38 H38C 109.5 . . ?
N6 C39 H39 108.1 . . ?
N6 C39 C40 110.9(3) . . ?
N6 C39 C41 109.9(3) . . ?
C40 C39 H39 108.1 . . ?
C40 C39 C41 111.6(3) . . ?
C41 C39 H39 108.1 . . ?
C39 C40 H40A 109.5 . . ?
C39 C40 H40B 109.5 . . ?
C39 C40 H40C 109.5 . . ?
H40A C40 H40B 109.5 . . ?
H40A C40 H40C 109.5 . . ?
H40B C40 H40C 109.5 . . ?
C39 C41 H41A 109.5 . . ?
C39 C41 H41B 109.5 . . ?
C39 C41 H41C 109.5 . . ?
H41A C41 H41B 109.5 . . ?
H41A C41 H41C 109.5 . . ?
H41B C41 H41C 109.5 . . ?
Sc1 C42 H42A 104.5 . . ?
Sc1 C42 H42B 104.5 . . ?
Si1 C42 Sc1 130.9(2) . . ?
Si1 C42 H42A 104.5 . . ?
Si1 C42 H42B 104.5 . . ?
H42A C42 H42B 105.7 . . ?
Sc1 C46 H46A 106.4 . . ?
Sc1 C46 H46B 106.4 . . ?
Si2 C46 Sc1 123.86(19) . . ?
Si2 C46 H46A 106.4 . . ?
Si2 C46 H46B 106.4 . . ?
H46A C46 H46B 106.4 . . ?
Si2 C47 H47A 109.5 . . ?
Si2 C47 H47B 109.5 . . ?
Si2 C47 H47C 109.5 . . ?
H47A C47 H47B 109.5 . . ?
H47A C47 H47C 109.5 . . ?
H47B C47 H47C 109.5 . . ?
Si2 C48 H48A 109.5 . . ?
Si2 C48 H48B 109.5 . . ?
Si2 C48 H48C 109.5 . . ?
H48A C48 H48B 109.5 . . ?
H48A C48 H48C 109.5 . . ?
H48B C48 H48C 109.5 . . ?
Si2 C49 H49A 109.5 . . ?
Si2 C49 H49B 109.5 . . ?
Si2 C49 H49C 109.5 . . ?
H49A C49 H49B 109.5 . . ?
H49A C49 H49C 109.5 . . ?
H49B C49 H49C 109.5 . . ?
C20 C21 H21A 109.5 . . ?
C20 C21 H21B 109.5 . . ?
C20 C21 H21C 109.5 . . ?
H21A C21 H21B 109.5 . . ?
H21A C21 H21C 109.5 . . ?
H21B C21 H21C 109.5 . . ?
C20 C22 H22A 109.5 . . ?
C20 C22 H22B 109.5 . . ?
C20 C22 H22C 109.5 . . ?
H22A C22 H22B 109.5 . . ?
H22A C22 H22C 109.5 . . ?
H22B C22 H22C 109.5 . . ?
C20 C23 H23A 109.5 . . ?
C20 C23 H23B 109.5 . . ?
C20 C23 H23C 109.5 . . ?
H23A C23 H23B 109.5 . . ?
H23A C23 H23C 109.5 . . ?
H23B C23 H23C 109.5 . . ?
Si1 C43 H43A 109.5 . . ?
Si1 C43 H43B 109.5 . . ?
Si1 C43 H43C 109.5 . . ?
H43A C43 H43B 109.5 . . ?
H43A C43 H43C 109.5 . . ?
H43B C43 H43C 109.5 . . ?
Si1 C44 H44A 109.5 . . ?
Si1 C44 H44B 109.5 . . ?
Si1 C44 H44C 109.5 . . ?
H44A C44 H44B 109.5 . . ?
H44A C44 H44C 109.5 . . ?
H44B C44 H44C 109.5 . . ?
Si1 C45 H45A 109.5 . . ?
Si1 C45 H45B 109.5 . . ?
Si1 C45 H45C 109.5 . . ?
H45A C45 H45B 109.5 . . ?
H45A C45 H45C 109.5 . . ?
H45B C45 H45C 109.5 . . ?
C20 C21A H21D 109.5 . . ?
C20 C21A H21E 109.5 . . ?
C20 C21A H21F 109.5 . . ?
H21D C21A H21E 109.5 . . ?
H21D C21A H21F 109.5 . . ?
H21E C21A H21F 109.5 . . ?
C20 C22A H22D 109.5 . . ?
C20 C22A H22E 109.5 . . ?
C20 C22A H22F 109.5 . . ?
H22D C22A H22E 109.5 . . ?
H22D C22A H22F 109.5 . . ?
H22E C22A H22F 109.5 . . ?
C20 C23A H23D 109.5 . . ?
C20 C23A H23E 109.5 . . ?
C20 C23A H23F 109.5 . . ?
H23D C23A H23E 109.5 . . ?
H23D C23A H23F 109.5 . . ?
H23E C23A H23F 109.5 . . ?
Si1 C43A H43D 109.5 . . ?
Si1 C43A H43E 109.5 . . ?
Si1 C43A H43F 109.5 . . ?
H43D C43A H43E 109.5 . . ?
H43D C43A H43F 109.5 . . ?
H43E C43A H43F 109.5 . . ?
Si1 C44A H44D 109.5 . . ?
Si1 C44A H44E 109.5 . . ?
Si1 C44A H44F 109.5 . . ?
H44D C44A H44E 109.5 . . ?
H44D C44A H44F 109.5 . . ?
H44E C44A H44F 109.5 . . ?
Si1 C45A H45D 109.5 . . ?
Si1 C45A H45E 109.5 . . ?
Si1 C45A H45F 109.5 . . ?
H45D C45A H45E 109.5 . . ?
H45D C45A H45F 109.5 . . ?
H45E C45A H45F 109.5 . . ?
C51 C50 B1 128.0(3) . . ?
C55 C50 C51 112.6(3) . . ?
C55 C50 B1 119.4(3) . . ?
F1 C51 C50 120.8(3) . . ?
F1 C51 C52 115.5(3) . . ?
C52 C51 C50 123.7(3) . . ?
F2 C52 C51 120.1(3) . . ?
F2 C52 C53 120.1(3) . . ?
C53 C52 C51 119.7(3) . . ?
F3 C53 C52 120.8(3) . . ?
F3 C53 C54 119.8(3) . . ?
C52 C53 C54 119.3(3) . . ?
F4 C54 C53 120.3(3) . . ?
F4 C54 C55 120.8(3) . . ?
C55 C54 C53 118.9(3) . . ?
F5 C55 C50 118.6(3) . . ?
F5 C55 C54 115.8(3) . . ?
C54 C55 C50 125.6(3) . . ?
C57 C56 B1 118.9(3) . . ?
C61 C56 C57 111.9(4) . . ?
C61 C56 B1 128.6(4) . . ?
C61A C56 C57 115.4(6) . . ?
C61A C56 B1 125.7(5) . . ?
F6 C57 C56 120.0(3) . . ?
F6 C57 C58 114.6(4) . . ?
F6 C57 C58A 117.1(4) . . ?
C56 C57 C58 125.0(4) . . ?
C58A C57 C56 121.9(5) . . ?
C63 C62 B1 119.1(3) . . ?
C67 C62 C63 113.2(3) . . ?
C67 C62 B1 127.4(3) . . ?
F11 C63 C62 119.2(3) . . ?
F11 C63 C64 116.2(3) . . ?
C64 C63 C62 124.5(3) . . ?
F12 C64 C63 121.1(3) . . ?
F12 C64 C65 119.3(3) . . ?
C65 C64 C63 119.5(3) . . ?
F13 C65 C64 120.5(3) . . ?
F13 C65 C66 121.0(3) . . ?
C64 C65 C66 118.6(3) . . ?
F14 C66 C65 119.6(3) . . ?
F14 C66 C67 120.8(3) . . ?
C65 C66 C67 119.7(3) . . ?
F15 C67 C62 121.3(3) . . ?
F15 C67 C66 114.5(3) . . ?
C62 C67 C66 124.2(3) . . ?
C69 C68 B1 127.3(3) . . ?
C73 C68 C69 112.9(3) . . ?
C73 C68 B1 119.8(3) . . ?
F16 C69 C68 121.3(3) . . ?
F16 C69 C70 114.7(3) . . ?
C70 C69 C68 124.0(3) . . ?
F17 C70 C69 120.6(3) . . ?
F17 C70 C71 119.7(3) . . ?
C71 C70 C69 119.7(3) . . ?
F18 C71 C70 121.1(4) . . ?
F18 C71 C72 119.8(4) . . ?
C70 C71 C72 119.0(3) . . ?
F19 C72 C71 120.2(4) . . ?
F19 C72 C73 120.2(4) . . ?
C71 C72 C73 119.6(3) . . ?
F20 C73 C68 119.1(3) . . ?
F20 C73 C72 116.2(3) . . ?
C72 C73 C68 124.7(3) . . ?
C50 B1 C56 113.5(3) . . ?
C50 B1 C62 103.1(3) . . ?
C50 B1 C68 112.3(3) . . ?
C56 B1 C62 113.9(3) . . ?
C56 B1 C68 101.8(3) . . ?
C62 B1 C68 112.6(3) . . ?
F7 C58 C57 120.9(5) . . ?
F7 C58 C59 119.4(6) . . ?
C59 C58 C57 119.6(4) . . ?
F8 C59 C58 121.0(5) . . ?
F8 C59 C60 120.8(5) . . ?
C60 C59 C58 118.2(4) . . ?
F9 C60 C59 120.0(5) . . ?
F9 C60 C61 120.5(6) . . ?
C59 C60 C61 119.3(5) . . ?
C56 C61 C60 125.7(7) . . ?
F10 C61 C56 120.7(7) . . ?
F10 C61 C60 113.2(9) . . ?
F7A C58A C57 120.7(7) . . ?
F7A C58A C59A 118.1(9) . . ?
C59A C58A C57 120.9(6) . . ?
F8A C59A C58A 119.3(9) . . ?
F8A C59A C60A 121.6(8) . . ?
C60A C59A C58A 117.9(6) . . ?
F9A C60A C59A 119.0(8) . . ?
F9A C60A C61A 120.2(10) . . ?
C59A C60A C61A 120.8(8) . . ?
C56 C61A C60A 121.4(13) . . ?
F10A C61A C56 121.9(10) . . ?
F10A C61A C60A 115.6(14) . . ?

loop_
_geom_bond_atom_site_label_1
_geom_bond_atom_site_label_2
_geom_bond_distance
_geom_bond_site_symmetry_2
_geom_bond_publ_flag
Sc1 O1 2.282(2) . ?
Sc1 N1 2.190(3) . ?
Sc1 N2 2.190(2) . ?
Sc1 C42 2.228(4) . ?
Sc1 C46 2.211(3) . ?
Si1 C42 1.817(4) . ?
Si1 C43 1.878(4) . ?
Si1 C44 1.853(4) . ?
Si1 C45 1.875(4) . ?
Si1 C43A 1.878(4) . ?
Si1 C44A 1.891(4) . ?
Si1 C45A 1.879(4) . ?
Si2 C46 1.842(4) . ?
Si2 C47 1.882(4) . ?
Si2 C48 1.859(5) . ?
Si2 C49 1.880(4) . ?
O1 C11 1.414(4) . ?
O1 C12 1.407(3) . ?
N1 C4 1.412(4) . ?
N1 C24 1.369(4) . ?
N2 C5 1.414(4) . ?
N2 C33 1.369(4) . ?
N3 C24 1.356(4) . ?
N3 C25 1.383(4) . ?
N3 C27 1.485(4) . ?
N4 C24 1.349(4) . ?
N4 C26 1.382(4) . ?
N4 C30 1.494(4) . ?
N5 C33 1.351(4) . ?
N5 C34 1.386(4) . ?
N5 C36 1.484(4) . ?
N6 C33 1.348(4) . ?
N6 C35 1.387(4) . ?
N6 C39 1.484(4) . ?
C1 H1 0.9500 . ?
C1 C2 1.392(5) . ?
C1 C10 1.399(5) . ?
C2 C3 1.393(5) . ?
C2 C16 1.549(5) . ?
C3 H3 0.9500 . ?
C3 C4 1.396(5) . ?
C4 C11 1.393(4) . ?
C5 C6 1.399(4) . ?
C5 C12 1.394(4) . ?
C6 H6 0.9500 . ?
C6 C7 1.404(5) . ?
C7 C8 1.390(5) . ?
C7 C20 1.550(4) . ?
C8 H8 0.9500 . ?
C8 C13 1.397(5) . ?
C9 C10 1.535(5) . ?
C9 C13 1.532(5) . ?
C9 C14 1.521(6) . ?
C9 C15 1.547(6) . ?
C10 C11 1.378(5) . ?
C12 C13 1.390(5) . ?
C14 H14A 0.9800 . ?
C14 H14B 0.9800 . ?
C14 H14C 0.9800 . ?
C15 H15A 0.9800 . ?
C15 H15B 0.9800 . ?
C15 H15C 0.9800 . ?
C16 C17 1.528(7) . ?
C16 C18 1.541(7) . ?
C16 C19 1.529(7) . ?
C17 H17A 0.9800 . ?
C17 H17B 0.9800 . ?
C17 H17C 0.9800 . ?
C18 H18A 0.9800 . ?
C18 H18B 0.9800 . ?
C18 H18C 0.9800 . ?
C19 H19A 0.9800 . ?
C19 H19B 0.9800 . ?
C19 H19C 0.9800 . ?
C20 C21 1.551(7) . ?
C20 C22 1.510(7) . ?
C20 C23 1.525(7) . ?
C20 C21A 1.59(3) . ?
C20 C22A 1.57(3) . ?
C20 C23A 1.41(3) . ?
C25 H25 0.9500 . ?
C25 C26 1.342(5) . ?
C26 H26 0.9500 . ?
C27 H27 1.0000 . ?
C27 C28 1.517(5) . ?
C27 C29 1.525(5) . ?
C28 H28A 0.9800 . ?
C28 H28B 0.9800 . ?
C28 H28C 0.9800 . ?
C29 H29A 0.9800 . ?
C29 H29B 0.9800 . ?
C29 H29C 0.9800 . ?
C30 H30 1.0000 . ?
C30 C31 1.500(6) . ?
C30 C32 1.517(5) . ?
C31 H31A 0.9800 . ?
C31 H31B 0.9800 . ?
C31 H31C 0.9800 . ?
C32 H32A 0.9800 . ?
C32 H32B 0.9800 . ?
C32 H32C 0.9800 . ?
C34 H34 0.9500 . ?
C34 C35 1.344(5) . ?
C35 H35 0.9500 . ?
C36 H36 1.0000 . ?
C36 C37 1.521(5) . ?
C36 C38 1.513(5) . ?
C37 H37A 0.9800 . ?
C37 H37B 0.9800 . ?
C37 H37C 0.9800 . ?
C38 H38A 0.9800 . ?
C38 H38B 0.9800 . ?
C38 H38C 0.9800 . ?
C39 H39 1.0000 . ?
C39 C40 1.511(5) . ?
C39 C41 1.519(5) . ?
C40 H40A 0.9800 . ?
C40 H40B 0.9800 . ?
C40 H40C 0.9800 . ?
C41 H41A 0.9800 . ?
C41 H41B 0.9800 . ?
C41 H41C 0.9800 . ?
C42 H42A 0.9900 . ?
C42 H42B 0.9900 . ?
C46 H46A 0.9900 . ?
C46 H46B 0.9900 . ?
C47 H47A 0.9800 . ?
C47 H47B 0.9800 . ?
C47 H47C 0.9800 . ?
C48 H48A 0.9800 . ?
C48 H48B 0.9800 . ?
C48 H48C 0.9800 . ?
C49 H49A 0.9800 . ?
C49 H49B 0.9800 . ?
C49 H49C 0.9800 . ?
C21 H21A 0.9800 . ?
C21 H21B 0.9800 . ?
C21 H21C 0.9800 . ?
C22 H22A 0.9800 . ?
C22 H22B 0.9800 . ?
C22 H22C 0.9800 . ?
C23 H23A 0.9800 . ?
C23 H23B 0.9800 . ?
C23 H23C 0.9800 . ?
C43 H43A 0.9800 . ?
C43 H43B 0.9800 . ?
C43 H43C 0.9800 . ?
C44 H44A 0.9800 . ?
C44 H44B 0.9800 . ?
C44 H44C 0.9800 . ?
C45 H45A 0.9800 . ?
C45 H45B 0.9800 . ?
C45 H45C 0.9800 . ?
C21A H21D 0.9800 . ?
C21A H21E 0.9800 . ?
C21A H21F 0.9800 . ?
C22A H22D 0.9800 . ?
C22A H22E 0.9800 . ?
C22A H22F 0.9800 . ?
C23A H23D 0.9800 . ?
C23A H23E 0.9800 . ?
C23A H23F 0.9800 . ?
C43A H43D 0.9800 . ?
C43A H43E 0.9800 . ?
C43A H43F 0.9800 . ?
C44A H44D 0.9800 . ?
C44A H44E 0.9800 . ?
C44A H44F 0.9800 . ?
C45A H45D 0.9800 . ?
C45A H45E 0.9800 . ?
C45A H45F 0.9800 . ?
F1 C51 1.353(4) . ?
F2 C52 1.347(4) . ?
F3 C53 1.345(4) . ?
F4 C54 1.346(4) . ?
F5 C55 1.362(3) . ?
F6 C57 1.350(4) . ?
F11 C63 1.354(4) . ?
F12 C64 1.347(4) . ?
F13 C65 1.341(4) . ?
F14 C66 1.348(4) . ?
F15 C67 1.358(4) . ?
F16 C69 1.354(4) . ?
F17 C70 1.354(4) . ?
F18 C71 1.351(4) . ?
F19 C72 1.356(4) . ?
F20 C73 1.360(4) . ?
C50 C51 1.398(4) . ?
C50 C55 1.390(4) . ?
C50 B1 1.652(5) . ?
C51 C52 1.393(5) . ?
C52 C53 1.368(5) . ?
C53 C54 1.376(4) . ?
C54 C55 1.371(4) . ?
C56 C57 1.392(5) . ?
C56 B1 1.654(5) . ?
C56 C61 1.374(12) . ?
C56 C61A 1.390(17) . ?
C57 C58 1.395(8) . ?
C57 C58A 1.386(11) . ?
C62 C63 1.396(5) . ?
C62 C67 1.381(4) . ?
C62 B1 1.662(5) . ?
C63 C64 1.377(5) . ?
C64 C65 1.375(5) . ?
C65 C66 1.382(5) . ?
C66 C67 1.387(4) . ?
C68 C69 1.394(5) . ?
C68 C73 1.386(5) . ?
C68 B1 1.664(5) . ?
C69 C70 1.383(5) . ?
C70 C71 1.363(6) . ?
C71 C72 1.370(6) . ?
C72 C73 1.372(5) . ?
F7 C58 1.357(4) . ?
F8 C59 1.355(4) . ?
F9 C60 1.354(4) . ?
F10 C61 1.357(4) . ?
C58 C59 1.376(7) . ?
C59 C60 1.370(6) . ?
C60 C61 1.397(10) . ?
F7A C58A 1.355(4) . ?
F8A C59A 1.357(4) . ?
F9A C60A 1.355(4) . ?
F10A C61A 1.357(4) . ?
C58A C59A 1.374(7) . ?
C59A C60A 1.371(7) . ?
C60A C61A 1.397(10) . ?

loop_
_geom_torsion_atom_site_label_1
_geom_torsion_atom_site_label_2
_geom_torsion_atom_site_label_3
_geom_torsion_atom_site_label_4
_geom_torsion
_geom_torsion_site_symmetry_1
_geom_torsion_site_symmetry_2
_geom_torsion_site_symmetry_3
_geom_torsion_site_symmetry_4
_geom_torsion_publ_flag
Sc1 O1 C11 C4 -0.8(3) . . . . ?
Sc1 O1 C11 C10 -176.6(2) . . . . ?
Sc1 O1 C12 C5 1.9(3) . . . . ?
Sc1 O1 C12 C13 177.5(2) . . . . ?
Sc1 N1 C4 C3 176.6(3) . . . . ?
Sc1 N1 C4 C11 -2.2(4) . . . . ?
Sc1 N1 C24 N3 -87.3(4) . . . . ?
Sc1 N1 C24 N4 89.9(3) . . . . ?
Sc1 N2 C5 C6 -178.6(2) . . . . ?
Sc1 N2 C5 C12 -0.6(3) . . . . ?
Sc1 N2 C33 N5 85.2(4) . . . . ?
Sc1 N2 C33 N6 -94.3(3) . . . . ?
O1 C12 C13 C8 -176.6(3) . . . . ?
O1 C12 C13 C9 3.1(4) . . . . ?
N1 C4 C11 O1 1.8(4) . . . . ?
N1 C4 C11 C10 177.5(3) . . . . ?
N2 C5 C6 C7 176.4(3) . . . . ?
N2 C5 C12 O1 -0.9(4) . . . . ?
N2 C5 C12 C13 -176.3(3) . . . . ?
N3 C25 C26 N4 0.2(4) . . . . ?
N5 C34 C35 N6 -0.8(4) . . . . ?
C1 C2 C3 C4 -1.4(6) . . . . ?
C1 C2 C16 C17 2.9(7) . . . . ?
C1 C2 C16 C18 -117.2(5) . . . . ?
C1 C2 C16 C19 123.8(4) . . . . ?
C1 C10 C11 O1 175.9(3) . . . . ?
C1 C10 C11 C4 0.5(5) . . . . ?
C2 C1 C10 C9 -179.5(4) . . . . ?
C2 C1 C10 C11 0.1(5) . . . . ?
C2 C3 C4 N1 -177.0(3) . . . . ?
C2 C3 C4 C11 1.8(5) . . . . ?
C3 C2 C16 C17 -177.1(5) . . . . ?
C3 C2 C16 C18 62.8(5) . . . . ?
C3 C2 C16 C19 -56.2(5) . . . . ?
C3 C4 C11 O1 -177.1(3) . . . . ?
C3 C4 C11 C10 -1.4(5) . . . . ?
C4 N1 C24 N3 81.4(4) . . . . ?
C4 N1 C24 N4 -101.3(4) . . . . ?
C5 N2 C33 N5 -96.4(4) . . . . ?
C5 N2 C33 N6 84.2(4) . . . . ?
C5 C6 C7 C8 0.8(5) . . . . ?
C5 C6 C7 C20 -176.6(3) . . . . ?
C5 C12 C13 C8 -1.5(5) . . . . ?
C5 C12 C13 C9 178.2(3) . . . . ?
C6 C5 C12 O1 177.3(3) . . . . ?
C6 C5 C12 C13 1.9(5) . . . . ?
C6 C7 C8 C13 -0.4(5) . . . . ?
C6 C7 C20 C21 66.8(5) . . . . ?
C6 C7 C20 C22 -51.2(5) . . . . ?
C6 C7 C20 C23 -175.0(5) . . . . ?
C6 C7 C20 C21A -12.5(19) . . . . ?
C6 C7 C20 C22A -125.6(13) . . . . ?
C6 C7 C20 C23A 112.8(19) . . . . ?
C7 C8 C13 C9 -179.0(3) . . . . ?
C7 C8 C13 C12 0.7(5) . . . . ?
C8 C7 C20 C21 -110.5(5) . . . . ?
C8 C7 C20 C22 131.5(5) . . . . ?
C8 C7 C20 C23 7.7(6) . . . . ?
C8 C7 C20 C21A 170.2(19) . . . . ?
C8 C7 C20 C22A 57.1(14) . . . . ?
C8 C7 C20 C23A -64.6(19) . . . . ?
C9 C10 C11 O1 -4.6(5) . . . . ?
C9 C10 C11 C4 -180.0(3) . . . . ?
C10 C1 C2 C3 0.4(6) . . . . ?
C10 C1 C2 C16 -179.6(4) . . . . ?
C10 C9 C13 C8 143.7(3) . . . . ?
C10 C9 C13 C12 -35.9(4) . . . . ?
C11 O1 C12 C5 -143.4(3) . . . . ?
C11 O1 C12 C13 32.1(4) . . . . ?
C12 O1 C11 C4 144.4(3) . . . . ?
C12 O1 C11 C10 -31.4(4) . . . . ?
C12 C5 C6 C7 -1.5(4) . . . . ?
C13 C9 C10 C1 -143.8(4) . . . . ?
C13 C9 C10 C11 36.7(4) . . . . ?
C14 C9 C10 C1 -21.1(5) . . . . ?
C14 C9 C10 C11 159.4(3) . . . . ?
C14 C9 C13 C8 21.2(5) . . . . ?
C14 C9 C13 C12 -158.5(3) . . . . ?
C15 C9 C10 C1 99.1(4) . . . . ?
C15 C9 C10 C11 -80.4(4) . . . . ?
C15 C9 C13 C8 -99.8(4) . . . . ?
C15 C9 C13 C12 80.5(4) . . . . ?
C16 C2 C3 C4 178.6(4) . . . . ?
C20 C7 C8 C13 176.9(3) . . . . ?
C24 N1 C4 C3 7.5(4) . . . . ?
C24 N1 C4 C11 -171.3(3) . . . . ?
C24 N3 C25 C26 0.1(4) . . . . ?
C24 N3 C27 C28 -110.0(4) . . . . ?
C24 N3 C27 C29 126.5(3) . . . . ?
C24 N4 C26 C25 -0.5(4) . . . . ?
C24 N4 C30 C31 83.4(4) . . . . ?
C24 N4 C30 C32 -152.7(3) . . . . ?
C25 N3 C24 N1 177.3(3) . . . . ?
C25 N3 C24 N4 -0.4(4) . . . . ?
C25 N3 C27 C28 68.1(4) . . . . ?
C25 N3 C27 C29 -55.4(4) . . . . ?
C26 N4 C24 N1 -177.2(3) . . . . ?
C26 N4 C24 N3 0.5(4) . . . . ?
C26 N4 C30 C31 -92.8(4) . . . . ?
C26 N4 C30 C32 31.0(5) . . . . ?
C27 N3 C24 N1 -4.3(5) . . . . ?
C27 N3 C24 N4 178.0(3) . . . . ?
C27 N3 C25 C26 -178.3(3) . . . . ?
C30 N4 C24 N1 6.0(5) . . . . ?
C30 N4 C24 N3 -176.3(3) . . . . ?
C30 N4 C26 C25 176.2(3) . . . . ?
C33 N2 C5 C6 2.9(4) . . . . ?
C33 N2 C5 C12 -179.1(3) . . . . ?
C33 N5 C34 C35 0.9(4) . . . . ?
C33 N5 C36 C37 93.8(4) . . . . ?
C33 N5 C36 C38 -141.8(3) . . . . ?
C33 N6 C35 C34 0.4(4) . . . . ?
C33 N6 C39 C40 -105.7(4) . . . . ?
C33 N6 C39 C41 130.4(3) . . . . ?
C34 N5 C33 N2 179.8(3) . . . . ?
C34 N5 C33 N6 -0.7(4) . . . . ?
C34 N5 C36 C37 -82.3(4) . . . . ?
C34 N5 C36 C38 42.0(4) . . . . ?
C35 N6 C33 N2 179.8(3) . . . . ?
C35 N6 C33 N5 0.2(4) . . . . ?
C35 N6 C39 C40 74.0(4) . . . . ?
C35 N6 C39 C41 -49.9(5) . . . . ?
C36 N5 C33 N2 3.0(5) . . . . ?
C36 N5 C33 N6 -177.4(3) . . . . ?
C36 N5 C34 C35 177.6(3) . . . . ?
C39 N6 C33 N2 -0.5(5) . . . . ?
C39 N6 C33 N5 180.0(3) . . . . ?
C39 N6 C35 C34 -179.4(3) . . . . ?
C47 Si2 C46 Sc1 179.2(2) . . . . ?
C48 Si2 C46 Sc1 58.6(3) . . . . ?
C49 Si2 C46 Sc1 -60.9(3) . . . . ?
C43 Si1 C42 Sc1 -178.0(3) . . . . ?
C44 Si1 C42 Sc1 57.3(4) . . . . ?
C45 Si1 C42 Sc1 -63.5(4) . . . . ?
C43A Si1 C42 Sc1 -171.6(4) . . . . ?
C44A Si1 C42 Sc1 73.3(4) . . . . ?
C45A Si1 C42 Sc1 -42.5(5) . . . . ?
F1 C51 C52 F2 0.4(5) . . . . ?
F1 C51 C52 C53 -179.2(3) . . . . ?
F2 C52 C53 F3 0.9(5) . . . . ?
F2 C52 C53 C54 -178.2(3) . . . . ?
F3 C53 C54 F4 -0.1(4) . . . . ?
F3 C53 C54 C55 -180.0(3) . . . . ?
F4 C54 C55 F5 -0.3(4) . . . . ?
F4 C54 C55 C50 177.6(3) . . . . ?
F6 C57 C58 F7 5.6(12) . . . . ?
F6 C57 C58 C59 -174.2(8) . . . . ?
F6 C57 C58A F7A -6(2) . . . . ?
F6 C57 C58A C59A 168.0(14) . . . . ?
F11 C63 C64 F12 -2.4(5) . . . . ?
F11 C63 C64 C65 177.9(3) . . . . ?
F12 C64 C65 F13 2.2(5) . . . . ?
F12 C64 C65 C66 -178.0(3) . . . . ?
F13 C65 C66 F14 0.4(5) . . . . ?
F13 C65 C66 C67 -179.6(3) . . . . ?
F14 C66 C67 F15 -0.8(5) . . . . ?
F14 C66 C67 C62 -179.7(3) . . . . ?
F16 C69 C70 F17 -1.2(5) . . . . ?
F16 C69 C70 C71 -179.8(3) . . . . ?
F17 C70 C71 F18 0.5(6) . . . . ?
F17 C70 C71 C72 179.0(3) . . . . ?
F18 C71 C72 F19 0.0(6) . . . . ?
F18 C71 C72 C73 -179.8(3) . . . . ?
F19 C72 C73 F20 0.9(5) . . . . ?
F19 C72 C73 C68 -178.4(3) . . . . ?
C50 C51 C52 F2 -179.1(3) . . . . ?
C50 C51 C52 C53 1.3(5) . . . . ?
C51 C50 C55 F5 -177.4(3) . . . . ?
C51 C50 C55 C54 4.7(4) . . . . ?
C51 C50 B1 C56 -15.4(5) . . . . ?
C51 C50 B1 C62 108.4(4) . . . . ?
C51 C50 B1 C68 -130.2(3) . . . . ?
C51 C52 C53 F3 -179.5(3) . . . . ?
C51 C52 C53 C54 1.4(5) . . . . ?
C52 C53 C54 F4 179.0(3) . . . . ?
C52 C53 C54 C55 -0.8(5) . . . . ?
C53 C54 C55 F5 179.6(3) . . . . ?
C53 C54 C55 C50 -2.5(5) . . . . ?
C55 C50 C51 F1 176.5(3) . . . . ?
C55 C50 C51 C52 -4.0(5) . . . . ?
C55 C50 B1 C56 167.0(3) . . . . ?
C55 C50 B1 C62 -69.2(3) . . . . ?
C55 C50 B1 C68 52.2(4) . . . . ?
C56 C57 C58 F7 177.4(7) . . . . ?
C56 C57 C58 C59 -2.4(14) . . . . ?
C56 C57 C58A F7A -174.2(12) . . . . ?
C56 C57 C58A C59A 0(2) . . . . ?
C57 C56 B1 C50 -53.6(5) . . . . ?
C57 C56 B1 C62 -171.2(3) . . . . ?
C57 C56 B1 C68 67.3(4) . . . . ?
C57 C56 C61 F10 -177(2) . . . . ?
C57 C56 C61 C60 -5(3) . . . . ?
C57 C56 C61A F10A -178(3) . . . . ?
C57 C56 C61A C60A 15(5) . . . . ?
C57 C58 C59 F8 -176.2(8) . . . . ?
C57 C58 C59 C60 3.4(15) . . . . ?
C57 C58A C59A F8A 175.8(15) . . . . ?
C57 C58A C59A C60A 8(3) . . . . ?
C62 C63 C64 F12 174.6(3) . . . . ?
C62 C63 C64 C65 -5.2(6) . . . . ?
C63 C62 C67 F15 178.0(3) . . . . ?
C63 C62 C67 C66 -3.2(5) . . . . ?
C63 C62 B1 C50 -70.1(4) . . . . ?
C63 C62 B1 C56 53.4(4) . . . . ?
C63 C62 B1 C68 168.7(3) . . . . ?
C63 C64 C65 F13 -178.1(3) . . . . ?
C63 C64 C65 C66 1.7(5) . . . . ?
C64 C65 C66 F14 -179.4(3) . . . . ?
C64 C65 C66 C67 0.6(5) . . . . ?
C65 C66 C67 F15 179.2(3) . . . . ?
C65 C66 C67 C62 0.3(5) . . . . ?
C67 C62 C63 F11 -177.4(3) . . . . ?
C67 C62 C63 C64 5.7(5) . . . . ?
C67 C62 B1 C50 103.6(4) . . . . ?
C67 C62 B1 C56 -132.9(3) . . . . ?
C67 C62 B1 C68 -17.6(5) . . . . ?
C68 C69 C70 F17 178.8(3) . . . . ?
C68 C69 C70 C71 0.2(5) . . . . ?
C69 C68 C73 F20 177.4(3) . . . . ?
C69 C68 C73 C72 -3.3(5) . . . . ?
C69 C68 B1 C50 17.0(4) . . . . ?
C69 C68 B1 C56 -104.8(4) . . . . ?
C69 C68 B1 C62 132.8(3) . . . . ?
C69 C70 C71 F18 179.1(3) . . . . ?
C69 C70 C71 C72 -2.4(6) . . . . ?
C70 C71 C72 F19 -178.6(3) . . . . ?
C70 C71 C72 C73 1.7(6) . . . . ?
C71 C72 C73 F20 -179.4(3) . . . . ?
C71 C72 C73 C68 1.3(6) . . . . ?
C73 C68 C69 F16 -177.5(3) . . . . ?
C73 C68 C69 C70 2.5(5) . . . . ?
C73 C68 B1 C50 -167.2(3) . . . . ?
C73 C68 B1 C56 71.0(3) . . . . ?
C73 C68 B1 C62 -51.3(4) . . . . ?
B1 C50 C51 F1 -1.3(5) . . . . ?
B1 C50 C51 C52 178.2(3) . . . . ?
B1 C50 C55 F5 0.5(4) . . . . ?
B1 C50 C55 C54 -177.3(3) . . . . ?
B1 C56 C57 F6 3.2(6) . . . . ?
B1 C56 C57 C58 -168.3(7) . . . . ?
B1 C56 C57 C58A 171.2(12) . . . . ?
B1 C56 C61 F10 -7(4) . . . . ?
B1 C56 C61 C60 164.9(16) . . . . ?
B1 C56 C61A F10A 0(6) . . . . ?
B1 C56 C61A C60A -168(2) . . . . ?
B1 C62 C63 F11 -2.9(5) . . . . ?
B1 C62 C63 C64 -179.8(3) . . . . ?
B1 C62 C67 F15 3.9(5) . . . . ?
B1 C62 C67 C66 -177.2(3) . . . . ?
B1 C68 C69 F16 -1.4(5) . . . . ?
B1 C68 C69 C70 178.6(3) . . . . ?
B1 C68 C73 F20 1.0(5) . . . . ?
B1 C68 C73 C72 -179.7(3) . . . . ?
F7 C58 C59 F8 4.0(15) . . . . ?
F7 C58 C59 C60 -176.4(9) . . . . ?
F8 C59 C60 F9 -1.1(14) . . . . ?
F8 C59 C60 C61 174.1(16) . . . . ?
F9 C60 C61 C56 -178(2) . . . . ?
F9 C60 C61 F10 -6(3) . . . . ?
C58 C59 C60 F9 179.3(9) . . . . ?
C58 C59 C60 C61 -5.5(19) . . . . ?
C59 C60 C61 C56 7(3) . . . . ?
C59 C60 C61 F10 179.1(16) . . . . ?
C61 C56 C57 F6 174.6(15) . . . . ?
C61 C56 C57 C58 3.1(15) . . . . ?
C61 C56 B1 C50 136.6(18) . . . . ?
C61 C56 B1 C62 19.0(19) . . . . ?
C61 C56 B1 C68 -102.4(18) . . . . ?
F7A C58A C59A F8A -10(3) . . . . ?
F7A C58A C59A C60A -177.9(15) . . . . ?
F8A C59A C60A F9A 9(2) . . . . ?
F8A C59A C60A C61A -172(3) . . . . ?
F9A C60A C61A C56 172(3) . . . . ?
F9A C60A C61A F10A 4(5) . . . . ?
C58A C59A C60A F9A 176.5(15) . . . . ?
C58A C59A C60A C61A -4(3) . . . . ?
C59A C60A C61A C56 -8(6) . . . . ?
C59A C60A C61A F10A -176(3) . . . . ?
C61A C56 C57 F6 -179(3) . . . . ?
C61A C56 C57 C58A -11(2) . . . . ?
C61A C56 B1 C50 129(3) . . . . ?
C61A C56 B1 C62 11(3) . . . . ?
C61A C56 B1 C68 -110(3) . . . . ?

loop_
_smtbx_masks_void_nr
_smtbx_masks_void_average_x
_smtbx_masks_void_average_y
_smtbx_masks_void_average_z
_smtbx_masks_void_volume
_smtbx_masks_void_count_electrons
_smtbx_masks_void_content
1 0.000 0.500 0.000 772.1 215.0 '4 C6H5F'
